data_4030737
loop_
_publ_author_name
'Liu, Xinwang'
'Wu, Pengbo'
'Li, Jianfeng'
'Cui, Chunming'

_publ_section_title
;
 Synthesis of 1,2-Borazaronaphthalenes from Imines by Base-Promoted
 Borylation of C-H bond.
;
_journal_issue 8
_journal_name_full 'The Journal of organic chemistry'
_journal_page_first 3737
_journal_page_last 3744
_journal_paper_doi 10.1021/jo5029437
_journal_volume 80
_journal_year 2015
_chemical_formula_moiety 'C24 H31 B Br N'
_chemical_formula_sum 'C24 H31 B Br N'
_chemical_formula_weight 424.22
_chemical_name_systematic
; 
 ? 
;
_space_group_IT_number 14
_symmetry_cell_setting monoclinic
_symmetry_space_group_name_Hall '-P 2ybc'
_symmetry_space_group_name_H-M 'P 1 21/c 1'
_atom_sites_solution_hydrogens geom
_atom_sites_solution_primary direct
_atom_sites_solution_secondary difmap
_audit_creation_method SHELXL-97
_cell_angle_alpha 90.00
_cell_angle_beta 103.019(2)
_cell_angle_gamma 90.00
_cell_formula_units_Z 16
_cell_length_a 34.465(5)
_cell_length_b 16.955(2)
_cell_length_c 15.653(2)
_cell_measurement_reflns_used 28272
_cell_measurement_temperature 113(2)
_cell_measurement_theta_max 28.0
_cell_measurement_theta_min 1.3
_cell_volume 8912(2)
_computing_cell_refinement 'CrystalClear-SM Expert 2.0 r2'
_computing_data_collection 'CrystalClear-SM Expert 2.0 r2 (Rigaku, 2009)'
_computing_data_reduction 'CrystalClear-SM Expert 2.0 r2'
_computing_molecular_graphics 'Bruker SHELXTL'
_computing_publication_material 'Bruker SHELXTL'
_computing_structure_refinement 'SHELXL-97 (Sheldrick, 1997)'
_computing_structure_solution 'SHELXS-97 (Sheldrick, 1990)'
_diffrn_ambient_temperature 113(2)
_diffrn_detector_area_resol_mean 14.6
_diffrn_measured_fraction_theta_full 0.986
_diffrn_measured_fraction_theta_max 0.986
_diffrn_measurement_device_type 'Rigaku Saturn 724CCD camera'
_diffrn_measurement_method \w
_diffrn_radiation_monochromator Multilayer
_diffrn_radiation_source 'Rotating Anode'
_diffrn_radiation_type MoK\a
_diffrn_radiation_wavelength 0.71073
_diffrn_reflns_av_R_equivalents 0.0539
_diffrn_reflns_av_sigmaI/netI 0.0542
_diffrn_reflns_limit_h_max 45
_diffrn_reflns_limit_h_min -37
_diffrn_reflns_limit_k_max 21
_diffrn_reflns_limit_k_min -22
_diffrn_reflns_limit_l_max 20
_diffrn_reflns_limit_l_min -20
_diffrn_reflns_number 82210
_diffrn_reflns_theta_full 27.97
_diffrn_reflns_theta_max 27.97
_diffrn_reflns_theta_min 1.21
_diffrn_standards_decay_% 0
_diffrn_standards_interval_count 0
_diffrn_standards_interval_time 0
_diffrn_standards_number 0
_exptl_absorpt_coefficient_mu 1.853
_exptl_absorpt_correction_T_max 0.7315
_exptl_absorpt_correction_T_min 0.6860
_exptl_absorpt_correction_type multi-scan
_exptl_absorpt_process_details crystalclear
_exptl_crystal_colour colorless
_exptl_crystal_density_diffrn 1.265
_exptl_crystal_density_method 'not measured'
_exptl_crystal_description prism
_exptl_crystal_F_000 3552
_exptl_crystal_size_max 0.22
_exptl_crystal_size_mid 0.20
_exptl_crystal_size_min 0.18
_refine_diff_density_max 0.783
_refine_diff_density_min -1.108
_refine_diff_density_rms 0.078
_refine_ls_extinction_method none
_refine_ls_goodness_of_fit_ref 1.061
_refine_ls_hydrogen_treatment constr
_refine_ls_matrix_type full
_refine_ls_number_parameters 1001
_refine_ls_number_reflns 21188
_refine_ls_number_restraints 0
_refine_ls_restrained_S_all 1.061
_refine_ls_R_factor_all 0.0721
_refine_ls_R_factor_gt 0.0551
_refine_ls_shift/su_max 0.001
_refine_ls_shift/su_mean 0.000
_refine_ls_structure_factor_coef Fsqd
_refine_ls_weighting_details 'calc w=1/[\s^2^(Fo^2^)+(0.0642P)^2^+6.3307P] where P=(Fo^2^+2Fc^2^)/3'
_refine_ls_weighting_scheme calc
_refine_ls_wR_factor_gt 0.1357
_refine_ls_wR_factor_ref 0.1449
_reflns_number_gt 16920
_reflns_number_total 21188
_reflns_threshold_expression >2sigma(I)
_cod_data_source_file jo5029437_si_002.cif
_cod_data_source_block 3
_cod_depositor_comments 'Adding full bibliography for 4030737--4030739.cif.'
_cod_original_sg_symbol_H-M P2(1)/c
_cod_database_code 4030737

loop_
_symmetry_equiv_pos_as_xyz
'x, y, z'
'-x, y+1/2, -z+1/2'
'-x, -y, -z'
'x, -y-1/2, z-1/2'

loop_
_atom_site_label
_atom_site_type_symbol
_atom_site_fract_x
_atom_site_fract_y
_atom_site_fract_z
_atom_site_U_iso_or_equiv
_atom_site_adp_type
_atom_site_occupancy
_atom_site_symmetry_multiplicity
_atom_site_calc_flag
_atom_site_refinement_flags
B1 B 0.16291(9) 0.62560(19) 0.5581(2) 0.0223(6) Uani 1 1 d .
B2 B 0.33715(9) 0.3762(2) 0.9005(2) 0.0236(7) Uani 1 1 d .
B3 B 0.39163(9) 0.8622(2) 0.6932(2) 0.0221(6) Uani 1 1 d .
B4 B 0.10755(10) 0.1469(2) 0.3008(2) 0.0260(7) Uani 1 1 d .
Br1 Br 0.158170(10) 0.736171(19) 0.51945(2) 0.03440(9) Uani 1 1 d .
Br2 Br 0.344313(10) 0.264261(19) 0.87619(2) 0.03474(9) Uani 1 1 d .
Br3 Br 0.434646(10) 0.83938(2) 0.63508(2) 0.04337(11) Uani 1 1 d .
Br4 Br 0.063506(10) 0.17528(2) 0.20535(2) 0.04149(10) Uani 1 1 d .
N1 N 0.14876(6) 0.56435(13) 0.49608(14) 0.0188(5) Uani 1 1 d .
N2 N 0.34775(6) 0.43514(13) 0.84520(14) 0.0195(5) Uani 1 1 d .
N3 N 0.39867(6) 0.91135(13) 0.76877(14) 0.0179(5) Uani 1 1 d .
N4 N 0.10160(6) 0.09213(14) 0.36583(15) 0.0219(5) Uani 1 1 d .
C1 C 0.18159(8) 0.60722(17) 0.65314(18) 0.0234(6) Uani 1 1 d .
C2 C 0.19610(9) 0.6631(2) 0.7200(2) 0.0324(7) Uani 1 1 d .
H2 H 0.1943 0.7178 0.7064 0.039 Uiso 1 1 calc R
C3 C 0.21278(10) 0.6392(2) 0.8041(2) 0.0397(8) Uani 1 1 d .
H3 H 0.2221 0.6773 0.8485 0.048 Uiso 1 1 calc R
C4 C 0.21599(10) 0.5589(2) 0.8243(2) 0.0387(8) Uani 1 1 d .
H4 H 0.2280 0.5428 0.8824 0.046 Uiso 1 1 calc R
C5 C 0.20208(9) 0.5029(2) 0.7619(2) 0.0322(7) Uani 1 1 d .
H5 H 0.2044 0.4485 0.7767 0.039 Uiso 1 1 calc R
C6 C 0.18412(8) 0.52656(18) 0.67500(18) 0.0237(6) Uani 1 1 d .
C7 C 0.16810(8) 0.46886(17) 0.60978(19) 0.0239(6) Uani 1 1 d .
H7 H 0.1697 0.4152 0.6276 0.029 Uiso 1 1 calc R
C8 C 0.15080(8) 0.48444(16) 0.52435(18) 0.0206(5) Uani 1 1 d .
C9 C 0.13404(9) 0.41255(18) 0.4652(2) 0.0288(7) Uani 1 1 d .
C10 C 0.16843(14) 0.3522(2) 0.4725(3) 0.0645(14) Uani 1 1 d .
H10A H 0.1587 0.3055 0.4373 0.097 Uiso 1 1 calc R
H10B H 0.1781 0.3368 0.5339 0.097 Uiso 1 1 calc R
H10C H 0.1902 0.3762 0.4508 0.097 Uiso 1 1 calc R
C11 C 0.10120(13) 0.3762(2) 0.5033(3) 0.0541(11) Uani 1 1 d .
H11A H 0.0791 0.4137 0.4977 0.081 Uiso 1 1 calc R
H11B H 0.1117 0.3639 0.5654 0.081 Uiso 1 1 calc R
H11C H 0.0917 0.3277 0.4714 0.081 Uiso 1 1 calc R
C12 C 0.11721(11) 0.4246(2) 0.3667(2) 0.0407(8) Uani 1 1 d .
H12A H 0.1071 0.3743 0.3398 0.061 Uiso 1 1 calc R
H12B H 0.1383 0.4441 0.3394 0.061 Uiso 1 1 calc R
H12C H 0.0955 0.4631 0.3579 0.061 Uiso 1 1 calc R
C13 C 0.13385(8) 0.58787(16) 0.40528(17) 0.0194(5) Uani 1 1 d .
C14 C 0.09447(8) 0.61421(18) 0.37810(19) 0.0249(6) Uani 1 1 d .
C15 C 0.08235(9) 0.64326(18) 0.2928(2) 0.0292(7) Uani 1 1 d .
H15 H 0.0556 0.6600 0.2722 0.035 Uiso 1 1 calc R
C16 C 0.10829(10) 0.64817(18) 0.2376(2) 0.0312(7) Uani 1 1 d .
H16 H 0.0997 0.6699 0.1805 0.037 Uiso 1 1 calc R
C17 C 0.14721(9) 0.62111(18) 0.26599(19) 0.0274(6) Uani 1 1 d .
H17 H 0.1649 0.6238 0.2275 0.033 Uiso 1 1 calc R
C18 C 0.16056(8) 0.59028(17) 0.34954(18) 0.0217(6) Uani 1 1 d .
C19 C 0.06491(9) 0.6122(2) 0.4370(2) 0.0367(8) Uani 1 1 d .
H19 H 0.0791 0.5912 0.4954 0.044 Uiso 1 1 calc R
C20 C 0.04909(12) 0.6936(3) 0.4514(3) 0.0593(12) Uani 1 1 d .
H20A H 0.0713 0.7281 0.4780 0.089 Uiso 1 1 calc R
H20B H 0.0306 0.6894 0.4906 0.089 Uiso 1 1 calc R
H20C H 0.0351 0.7156 0.3950 0.089 Uiso 1 1 calc R
C21 C 0.02932(10) 0.5573(3) 0.4005(3) 0.0512(10) Uani 1 1 d .
H21A H 0.0119 0.5551 0.4420 0.077 Uiso 1 1 calc R
H21B H 0.0392 0.5042 0.3923 0.077 Uiso 1 1 calc R
H21C H 0.0143 0.5777 0.3441 0.077 Uiso 1 1 calc R
C22 C 0.20326(8) 0.5600(2) 0.3788(2) 0.0288(7) Uani 1 1 d .
H22 H 0.2048 0.5275 0.4329 0.035 Uiso 1 1 calc R
C23 C 0.23250(10) 0.6278(3) 0.4026(3) 0.0528(11) Uani 1 1 d .
H23A H 0.2315 0.6610 0.3509 0.079 Uiso 1 1 calc R
H23B H 0.2595 0.6069 0.4230 0.079 Uiso 1 1 calc R
H23C H 0.2254 0.6594 0.4493 0.079 Uiso 1 1 calc R
C24 C 0.21575(9) 0.5077(2) 0.3106(2) 0.0362(8) Uani 1 1 d .
H24A H 0.1971 0.4635 0.2961 0.054 Uiso 1 1 calc R
H24B H 0.2426 0.4873 0.3342 0.054 Uiso 1 1 calc R
H24C H 0.2155 0.5386 0.2576 0.054 Uiso 1 1 calc R
C25 C 0.31967(8) 0.39834(17) 0.97795(17) 0.0228(6) Uani 1 1 d .
C26 C 0.31080(9) 0.3460(2) 1.0414(2) 0.0315(7) Uani 1 1 d .
H26 H 0.3164 0.2914 1.0378 0.038 Uiso 1 1 calc R
C27 C 0.29433(10) 0.3727(2) 1.1079(2) 0.0394(8) Uani 1 1 d .
H27 H 0.2889 0.3368 1.1503 0.047 Uiso 1 1 calc R
C28 C 0.28555(10) 0.4527(2) 1.1135(2) 0.0380(8) Uani 1 1 d .
H28 H 0.2736 0.4709 1.1589 0.046 Uiso 1 1 calc R
C29 C 0.29414(9) 0.5051(2) 1.0537(2) 0.0333(7) Uani 1 1 d .
H29 H 0.2878 0.5593 1.0575 0.040 Uiso 1 1 calc R
C30 C 0.31233(8) 0.47901(18) 0.98656(18) 0.0249(6) Uani 1 1 d .
C31 C 0.32405(9) 0.53421(18) 0.92811(19) 0.0269(6) Uani 1 1 d .
H31 H 0.3190 0.5884 0.9368 0.032 Uiso 1 1 calc R
C32 C 0.34180(8) 0.51628(17) 0.86122(19) 0.0234(6) Uani 1 1 d .
C33 C 0.35517(10) 0.58686(19) 0.8109(2) 0.0338(7) Uani 1 1 d .
C34 C 0.38596(15) 0.6346(3) 0.8786(3) 0.0649(14) Uani 1 1 d .
H34A H 0.4084 0.6004 0.9050 0.097 Uiso 1 1 calc R
H34B H 0.3734 0.6545 0.9245 0.097 Uiso 1 1 calc R
H34C H 0.3956 0.6790 0.8492 0.097 Uiso 1 1 calc R
C35 C 0.31802(14) 0.6381(3) 0.7759(3) 0.0667(14) Uani 1 1 d .
H35A H 0.3249 0.6812 0.7404 0.100 Uiso 1 1 calc R
H35B H 0.3084 0.6600 0.8253 0.100 Uiso 1 1 calc R
H35C H 0.2971 0.6056 0.7397 0.100 Uiso 1 1 calc R
C36 C 0.37398(11) 0.5715(2) 0.7326(2) 0.0371(8) Uani 1 1 d .
H36A H 0.3974 0.5376 0.7510 0.056 Uiso 1 1 calc R
H36B H 0.3820 0.6217 0.7108 0.056 Uiso 1 1 calc R
H36C H 0.3546 0.5453 0.6858 0.056 Uiso 1 1 calc R
C37 C 0.36384(8) 0.40932(16) 0.77165(17) 0.0199(5) Uani 1 1 d .
C38 C 0.40455(8) 0.39001(17) 0.78575(18) 0.0227(6) Uani 1 1 d .
C39 C 0.41867(9) 0.36054(18) 0.71565(19) 0.0262(6) Uani 1 1 d .
H39 H 0.4461 0.3483 0.7235 0.031 Uiso 1 1 calc R
C40 C 0.39330(9) 0.34868(17) 0.63445(19) 0.0254(6) Uani 1 1 d .
H40 H 0.4033 0.3276 0.5875 0.031 Uiso 1 1 calc R
C41 C 0.35326(9) 0.36751(17) 0.62171(18) 0.0250(6) Uani 1 1 d .
H41 H 0.3361 0.3591 0.5658 0.030 Uiso 1 1 calc R
C42 C 0.33762(8) 0.39854(17) 0.68908(18) 0.0218(6) Uani 1 1 d .
C43 C 0.43341(9) 0.4010(2) 0.8747(2) 0.0317(7) Uani 1 1 d .
H43 H 0.4181 0.4227 0.9167 0.038 Uiso 1 1 calc R
C44 C 0.46697(10) 0.4599(2) 0.8689(2) 0.0453(9) Uani 1 1 d .
H44A H 0.4830 0.4386 0.8299 0.068 Uiso 1 1 calc R
H44B H 0.4839 0.4681 0.9275 0.068 Uiso 1 1 calc R
H44C H 0.4552 0.5103 0.8456 0.068 Uiso 1 1 calc R
C45 C 0.45180(11) 0.3223(2) 0.9109(2) 0.0477(10) Uani 1 1 d .
H45A H 0.4306 0.2859 0.9178 0.072 Uiso 1 1 calc R
H45B H 0.4700 0.3309 0.9680 0.072 Uiso 1 1 calc R
H45C H 0.4666 0.2996 0.8701 0.072 Uiso 1 1 calc R
C46 C 0.29329(8) 0.41808(19) 0.67252(19) 0.0279(6) Uani 1 1 d .
H46 H 0.2886 0.4481 0.7242 0.033 Uiso 1 1 calc R
C47 C 0.26887(10) 0.3420(2) 0.6642(3) 0.0424(9) Uani 1 1 d .
H47A H 0.2708 0.3143 0.6104 0.064 Uiso 1 1 calc R
H47B H 0.2409 0.3548 0.6620 0.064 Uiso 1 1 calc R
H47C H 0.2792 0.3081 0.7150 0.064 Uiso 1 1 calc R
C48 C 0.27911(10) 0.4690(2) 0.5905(2) 0.0393(8) Uani 1 1 d .
H48A H 0.2957 0.5164 0.5948 0.059 Uiso 1 1 calc R
H48B H 0.2513 0.4844 0.5858 0.059 Uiso 1 1 calc R
H48C H 0.2813 0.4388 0.5384 0.059 Uiso 1 1 calc R
C49 C 0.35072(8) 0.82632(16) 0.65703(18) 0.0211(6) Uani 1 1 d .
C50 C 0.34040(9) 0.77967(18) 0.5813(2) 0.0286(6) Uani 1 1 d .
H50 H 0.3602 0.7661 0.5502 0.034 Uiso 1 1 calc R
C51 C 0.30184(10) 0.7533(2) 0.5513(2) 0.0363(8) Uani 1 1 d .
H51 H 0.2950 0.7224 0.4995 0.044 Uiso 1 1 calc R
C52 C 0.27268(10) 0.7726(2) 0.5978(2) 0.0383(8) Uani 1 1 d .
H52 H 0.2461 0.7545 0.5771 0.046 Uiso 1 1 calc R
C53 C 0.28206(9) 0.81685(18) 0.6724(2) 0.0291(7) Uani 1 1 d .
H53 H 0.2622 0.8287 0.7037 0.035 Uiso 1 1 calc R
C54 C 0.32135(8) 0.84524(16) 0.70333(18) 0.0218(6) Uani 1 1 d .
C55 C 0.33155(8) 0.89365(16) 0.77979(18) 0.0214(6) Uani 1 1 d .
H55 H 0.3112 0.9036 0.8104 0.026 Uiso 1 1 calc R
C56 C 0.36783(8) 0.92685(16) 0.81291(17) 0.0190(5) Uani 1 1 d .
C57 C 0.37140(8) 0.97900(17) 0.89620(18) 0.0227(6) Uani 1 1 d .
C58 C 0.36139(10) 0.9266(2) 0.9690(2) 0.0378(8) Uani 1 1 d .
H58A H 0.3804 0.8829 0.9817 0.057 Uiso 1 1 calc R
H58B H 0.3344 0.9055 0.9493 0.057 Uiso 1 1 calc R
H58C H 0.3630 0.9582 1.0221 0.057 Uiso 1 1 calc R
C59 C 0.33999(9) 1.0458(2) 0.8729(2) 0.0350(8) Uani 1 1 d .
H59A H 0.3134 1.0227 0.8546 0.053 Uiso 1 1 calc R
H59B H 0.3457 1.0778 0.8250 0.053 Uiso 1 1 calc R
H59C H 0.3411 1.0793 0.9245 0.053 Uiso 1 1 calc R
C60 C 0.41099(8) 1.02013(19) 0.93687(18) 0.0269(6) Uani 1 1 d .
H60A H 0.4082 1.0496 0.9890 0.040 Uiso 1 1 calc R
H60B H 0.4179 1.0565 0.8940 0.040 Uiso 1 1 calc R
H60C H 0.4320 0.9805 0.9535 0.040 Uiso 1 1 calc R
C61 C 0.43849(7) 0.94536(16) 0.79765(16) 0.0181(5) Uani 1 1 d .
C62 C 0.46794(8) 0.90169(17) 0.85442(17) 0.0208(5) Uani 1 1 d .
C63 C 0.50561(8) 0.93552(18) 0.88013(18) 0.0243(6) Uani 1 1 d .
H63 H 0.5260 0.9078 0.9197 0.029 Uiso 1 1 calc R
C64 C 0.51391(8) 1.00844(18) 0.84928(19) 0.0270(6) Uani 1 1 d .
H64 H 0.5398 1.0305 0.8679 0.032 Uiso 1 1 calc R
C65 C 0.48455(8) 1.04952(18) 0.79116(19) 0.0259(6) Uani 1 1 d .
H65 H 0.4906 1.0994 0.7698 0.031 Uiso 1 1 calc R
C66 C 0.44617(8) 1.01879(17) 0.76357(17) 0.0207(5) Uani 1 1 d .
C67 C 0.46054(9) 0.82048(18) 0.8888(2) 0.0280(6) Uani 1 1 d .
H67 H 0.4318 0.8072 0.8658 0.034 Uiso 1 1 calc R
C68 C 0.48569(11) 0.75716(19) 0.8559(2) 0.0381(8) Uani 1 1 d .
H68A H 0.4804 0.7589 0.7917 0.057 Uiso 1 1 calc R
H68B H 0.4787 0.7050 0.8747 0.057 Uiso 1 1 calc R
H68C H 0.5140 0.7673 0.8803 0.057 Uiso 1 1 calc R
C69 C 0.46899(12) 0.8181(2) 0.9887(2) 0.0440(9) Uani 1 1 d .
H69A H 0.4969 0.8318 1.0128 0.066 Uiso 1 1 calc R
H69B H 0.4637 0.7649 1.0079 0.066 Uiso 1 1 calc R
H69C H 0.4517 0.8560 1.0095 0.066 Uiso 1 1 calc R
C70 C 0.41514(8) 1.06540(18) 0.69846(19) 0.0260(6) Uani 1 1 d .
H70 H 0.3888 1.0389 0.6934 0.031 Uiso 1 1 calc R
C71 C 0.42477(11) 1.0652(2) 0.6078(2) 0.0438(9) Uani 1 1 d .
H71A H 0.4516 1.0865 0.6122 0.066 Uiso 1 1 calc R
H71B H 0.4053 1.0979 0.5677 0.066 Uiso 1 1 calc R
H71C H 0.4236 1.0111 0.5855 0.066 Uiso 1 1 calc R
C72 C 0.41123(11) 1.1507(2) 0.7279(3) 0.0418(8) Uani 1 1 d .
H72A H 0.4068 1.1510 0.7876 0.063 Uiso 1 1 calc R
H72B H 0.3887 1.1761 0.6880 0.063 Uiso 1 1 calc R
H72C H 0.4357 1.1797 0.7269 0.063 Uiso 1 1 calc R
C73 C 0.14807(9) 0.18486(17) 0.3057(2) 0.0264(6) Uani 1 1 d .
C74 C 0.15745(10) 0.23853(19) 0.2449(2) 0.0338(7) Uani 1 1 d .
H74 H 0.1375 0.2536 0.1953 0.041 Uiso 1 1 calc R
C75 C 0.19501(11) 0.2694(2) 0.2563(3) 0.0424(9) Uani 1 1 d .
H75 H 0.2009 0.3056 0.2146 0.051 Uiso 1 1 calc R
C76 C 0.22485(10) 0.2477(2) 0.3295(3) 0.0450(9) Uani 1 1 d .
H76 H 0.2508 0.2696 0.3373 0.054 Uiso 1 1 calc R
C77 C 0.21686(9) 0.1958(2) 0.3889(3) 0.0400(8) Uani 1 1 d .
H77 H 0.2373 0.1811 0.4378 0.048 Uiso 1 1 calc R
C78 C 0.17811(9) 0.16313(18) 0.3789(2) 0.0299(7) Uani 1 1 d .
C79 C 0.16925(9) 0.10839(19) 0.4411(2) 0.0300(7) Uani 1 1 d .
H79 H 0.1904 0.0952 0.4894 0.036 Uiso 1 1 calc R
C80 C 0.13358(8) 0.07352(17) 0.43800(18) 0.0248(6) Uani 1 1 d .
C81 C 0.13088(9) 0.01782(19) 0.51555(19) 0.0311(7) Uani 1 1 d .
C82 C 0.14029(13) 0.0680(2) 0.6005(2) 0.0489(10) Uani 1 1 d .
H82A H 0.1219 0.1128 0.5942 0.073 Uiso 1 1 calc R
H82B H 0.1677 0.0875 0.6108 0.073 Uiso 1 1 calc R
H82C H 0.1372 0.0355 0.6503 0.073 Uiso 1 1 calc R
C83 C 0.16329(11) -0.0465(2) 0.5219(2) 0.0444(9) Uani 1 1 d .
H83A H 0.1626 -0.0817 0.5712 0.067 Uiso 1 1 calc R
H83B H 0.1895 -0.0215 0.5311 0.067 Uiso 1 1 calc R
H83C H 0.1583 -0.0770 0.4673 0.067 Uiso 1 1 calc R
C84 C 0.09223(11) -0.0260(2) 0.5162(2) 0.0410(8) Uani 1 1 d .
H84A H 0.0956 -0.0569 0.5703 0.061 Uiso 1 1 calc R
H84B H 0.0857 -0.0614 0.4655 0.061 Uiso 1 1 calc R
H84C H 0.0706 0.0121 0.5133 0.061 Uiso 1 1 calc R
C85 C 0.06255(8) 0.05561(17) 0.35406(17) 0.0229(6) Uani 1 1 d .
C86 C 0.03248(8) 0.09579(18) 0.38408(18) 0.0257(6) Uani 1 1 d .
C87 C -0.00460(9) 0.0598(2) 0.3719(2) 0.0318(7) Uani 1 1 d .
H87 H -0.0253 0.0853 0.3924 0.038 Uiso 1 1 calc R
C88 C -0.01191(9) -0.0126(2) 0.3304(2) 0.0346(7) Uani 1 1 d .
H88 H -0.0374 -0.0364 0.3231 0.041 Uiso 1 1 calc R
C89 C 0.01774(9) -0.05028(19) 0.2996(2) 0.0318(7) Uani 1 1 d .
H89 H 0.0124 -0.0999 0.2711 0.038 Uiso 1 1 calc R
C90 C 0.05546(8) -0.01648(17) 0.30971(18) 0.0239(6) Uani 1 1 d .
C91 C 0.03864(9) 0.17624(19) 0.4282(2) 0.0306(7) Uani 1 1 d .
H91 H 0.0667 0.1930 0.4306 0.037 Uiso 1 1 calc R
C92 C 0.01090(10) 0.2385(2) 0.3758(2) 0.0370(8) Uani 1 1 d .
H92A H -0.0168 0.2246 0.3745 0.055 Uiso 1 1 calc R
H92B H 0.0148 0.2406 0.3158 0.055 Uiso 1 1 calc R
H92C H 0.0170 0.2902 0.4037 0.055 Uiso 1 1 calc R
C93 C 0.03285(13) 0.1740(2) 0.5216(2) 0.0499(10) Uani 1 1 d .
H93A H 0.0053 0.1592 0.5210 0.075 Uiso 1 1 calc R
H93B H 0.0385 0.2262 0.5484 0.075 Uiso 1 1 calc R
H93C H 0.0510 0.1352 0.5557 0.075 Uiso 1 1 calc R
C94 C 0.08692(9) -0.05805(18) 0.2718(2) 0.0290(7) Uani 1 1 d .
H94 H 0.1129 -0.0306 0.2940 0.035 Uiso 1 1 calc R
C95 C 0.07647(11) -0.0523(2) 0.1716(2) 0.0406(8) Uani 1 1 d .
H95A H 0.0511 -0.0794 0.1485 0.061 Uiso 1 1 calc R
H95B H 0.0975 -0.0772 0.1481 0.061 Uiso 1 1 calc R
H95C H 0.0740 0.0033 0.1541 0.061 Uiso 1 1 calc R
C96 C 0.09226(12) -0.1455(2) 0.2980(3) 0.0463(9) Uani 1 1 d .
H96A H 0.0992 -0.1499 0.3620 0.069 Uiso 1 1 calc R
H96B H 0.1136 -0.1683 0.2739 0.069 Uiso 1 1 calc R
H96C H 0.0674 -0.1739 0.2747 0.069 Uiso 1 1 calc R

loop_
_atom_site_aniso_label
_atom_site_aniso_U_11
_atom_site_aniso_U_22
_atom_site_aniso_U_33
_atom_site_aniso_U_23
_atom_site_aniso_U_13
_atom_site_aniso_U_12
B1 0.0232(15) 0.0207(16) 0.0215(15) -0.0012(12) 0.0020(12) 0.0009(12)
B2 0.0213(15) 0.0289(17) 0.0200(15) 0.0037(13) 0.0031(11) -0.0009(13)
B3 0.0217(15) 0.0256(17) 0.0188(15) -0.0026(12) 0.0042(11) -0.0001(12)
B4 0.0241(16) 0.0278(18) 0.0244(16) 0.0012(13) 0.0021(12) 0.0049(13)
Br1 0.03830(18) 0.02659(17) 0.03427(18) -0.00112(13) -0.00037(13) -0.00019(13)
Br2 0.04494(19) 0.02604(17) 0.03758(18) 0.00447(13) 0.01844(14) 0.00282(13)
Br3 0.02880(17) 0.0683(3) 0.03527(19) -0.02615(17) 0.01197(13) -0.00772(16)
Br4 0.03398(18) 0.0564(2) 0.03078(18) 0.01369(15) 0.00030(13) -0.00265(15)
N1 0.0177(10) 0.0237(12) 0.0138(10) -0.0007(9) 0.0009(8) 0.0016(9)
N2 0.0185(10) 0.0227(12) 0.0172(11) 0.0006(9) 0.0041(8) 0.0011(9)
N3 0.0138(10) 0.0248(12) 0.0153(10) -0.0036(9) 0.0036(8) -0.0021(9)
N4 0.0186(11) 0.0275(13) 0.0180(11) -0.0014(9) 0.0009(8) -0.0002(9)
C1 0.0210(13) 0.0291(16) 0.0190(13) -0.0033(11) 0.0021(10) 0.0007(11)
C2 0.0332(16) 0.0387(19) 0.0227(15) -0.0074(13) 0.0011(12) -0.0031(14)
C3 0.0402(18) 0.055(2) 0.0202(15) -0.0111(15) -0.0003(13) -0.0073(16)
C4 0.0325(17) 0.065(2) 0.0166(14) 0.0044(15) 0.0008(12) -0.0011(16)
C5 0.0281(15) 0.0450(19) 0.0222(15) 0.0087(13) 0.0027(12) 0.0013(14)
C6 0.0192(13) 0.0335(16) 0.0184(13) 0.0004(11) 0.0044(10) 0.0017(11)
C7 0.0242(14) 0.0215(14) 0.0258(15) 0.0021(11) 0.0052(11) 0.0015(11)
C8 0.0191(12) 0.0221(14) 0.0217(13) -0.0017(11) 0.0065(10) 0.0003(11)
C9 0.0288(15) 0.0243(15) 0.0307(16) -0.0064(12) 0.0012(12) -0.0027(12)
C10 0.067(3) 0.049(2) 0.065(3) -0.031(2) -0.010(2) 0.021(2)
C11 0.061(3) 0.052(2) 0.047(2) -0.0040(19) 0.0077(19) -0.028(2)
C12 0.046(2) 0.0364(19) 0.0375(19) -0.0138(15) 0.0035(15) -0.0108(16)
C13 0.0194(12) 0.0216(14) 0.0156(12) -0.0022(10) 0.0002(9) -0.0013(10)
C14 0.0216(13) 0.0297(16) 0.0223(14) -0.0029(12) 0.0026(11) 0.0031(12)
C15 0.0270(15) 0.0334(17) 0.0235(15) -0.0029(12) -0.0024(11) 0.0090(13)
C16 0.0410(17) 0.0309(17) 0.0182(14) -0.0016(12) -0.0007(12) 0.0030(14)
C17 0.0323(15) 0.0311(16) 0.0200(14) -0.0035(12) 0.0082(11) -0.0062(13)
C18 0.0200(13) 0.0253(15) 0.0189(13) -0.0065(11) 0.0025(10) -0.0039(11)
C19 0.0234(15) 0.060(2) 0.0260(16) 0.0018(15) 0.0043(12) 0.0104(15)
C20 0.043(2) 0.077(3) 0.062(3) -0.024(2) 0.0191(19) 0.011(2)
C21 0.0249(17) 0.071(3) 0.059(3) 0.007(2) 0.0129(16) 0.0012(17)
C22 0.0174(13) 0.0440(19) 0.0239(14) -0.0060(13) 0.0026(11) -0.0031(12)
C23 0.0253(17) 0.067(3) 0.068(3) -0.039(2) 0.0139(16) -0.0143(17)
C24 0.0261(15) 0.046(2) 0.0368(18) -0.0120(15) 0.0069(13) 0.0002(14)
C25 0.0210(13) 0.0309(16) 0.0160(12) 0.0008(11) 0.0035(10) -0.0018(11)
C26 0.0343(16) 0.0375(18) 0.0233(15) 0.0057(13) 0.0078(12) -0.0031(14)
C27 0.0418(19) 0.057(2) 0.0206(15) 0.0071(15) 0.0096(13) -0.0099(17)
C28 0.0382(18) 0.056(2) 0.0220(15) -0.0092(15) 0.0112(13) -0.0064(16)
C29 0.0332(16) 0.045(2) 0.0230(15) -0.0070(14) 0.0095(12) -0.0020(14)
C30 0.0206(13) 0.0344(16) 0.0185(13) -0.0025(12) 0.0016(10) -0.0024(12)
C31 0.0300(15) 0.0256(15) 0.0258(15) -0.0029(12) 0.0075(12) 0.0004(12)
C32 0.0227(13) 0.0239(15) 0.0230(14) -0.0007(11) 0.0038(10) 0.0005(11)
C33 0.0407(18) 0.0245(16) 0.0402(19) 0.0013(14) 0.0174(14) -0.0020(14)
C34 0.089(3) 0.056(3) 0.062(3) -0.026(2) 0.044(3) -0.044(2)
C35 0.078(3) 0.044(2) 0.093(4) 0.038(2) 0.051(3) 0.026(2)
C36 0.046(2) 0.0317(18) 0.0378(19) 0.0045(14) 0.0184(15) -0.0068(15)
C37 0.0233(13) 0.0215(14) 0.0158(12) 0.0021(10) 0.0062(10) 0.0002(11)
C38 0.0221(13) 0.0275(15) 0.0183(13) 0.0043(11) 0.0041(10) -0.0002(11)
C39 0.0258(14) 0.0304(16) 0.0241(14) 0.0047(12) 0.0091(11) 0.0052(12)
C40 0.0319(15) 0.0259(15) 0.0209(14) -0.0002(11) 0.0110(11) 0.0015(12)
C41 0.0293(14) 0.0291(16) 0.0160(13) 0.0011(11) 0.0038(11) -0.0041(12)
C42 0.0200(13) 0.0262(15) 0.0189(13) 0.0036(11) 0.0039(10) -0.0004(11)
C43 0.0223(14) 0.051(2) 0.0204(14) 0.0014(13) 0.0017(11) 0.0049(14)
C44 0.0295(17) 0.067(3) 0.0347(19) -0.0050(17) -0.0017(14) -0.0081(17)
C45 0.040(2) 0.065(3) 0.0337(19) 0.0146(17) -0.0010(15) 0.0120(18)
C46 0.0211(13) 0.0415(18) 0.0203(14) 0.0014(12) 0.0030(10) 0.0015(12)
C47 0.0264(16) 0.057(2) 0.043(2) 0.0076(17) 0.0044(14) -0.0108(15)
C48 0.0290(16) 0.054(2) 0.0327(18) 0.0153(16) 0.0029(13) 0.0069(15)
C49 0.0216(13) 0.0205(14) 0.0199(13) -0.0007(10) 0.0019(10) -0.0016(11)
C50 0.0301(15) 0.0299(16) 0.0247(15) -0.0079(12) 0.0040(12) -0.0044(13)
C51 0.0347(17) 0.0395(19) 0.0314(17) -0.0150(14) 0.0006(13) -0.0140(14)
C52 0.0272(16) 0.043(2) 0.0402(19) -0.0084(15) -0.0022(13) -0.0141(14)
C53 0.0210(14) 0.0336(17) 0.0313(16) -0.0043(13) 0.0032(11) -0.0078(12)
C54 0.0202(13) 0.0200(14) 0.0235(14) 0.0000(11) 0.0013(10) -0.0033(11)
C55 0.0171(12) 0.0265(15) 0.0213(13) -0.0008(11) 0.0058(10) -0.0020(11)
C56 0.0194(12) 0.0229(14) 0.0149(12) 0.0000(10) 0.0040(9) -0.0013(10)
C57 0.0192(13) 0.0306(16) 0.0194(13) -0.0054(11) 0.0064(10) -0.0027(11)
C58 0.0447(19) 0.050(2) 0.0211(15) -0.0064(14) 0.0131(13) -0.0147(16)
C59 0.0260(15) 0.0404(19) 0.0366(18) -0.0153(15) 0.0028(13) 0.0033(14)
C60 0.0234(14) 0.0391(18) 0.0181(13) -0.0110(12) 0.0042(10) -0.0014(12)
C61 0.0149(12) 0.0259(14) 0.0135(12) -0.0053(10) 0.0034(9) -0.0035(10)
C62 0.0196(13) 0.0253(15) 0.0175(13) -0.0022(11) 0.0042(10) -0.0003(11)
C63 0.0178(13) 0.0328(16) 0.0198(13) -0.0039(11) -0.0011(10) 0.0001(11)
C64 0.0198(13) 0.0351(17) 0.0237(14) -0.0033(12) 0.0003(11) -0.0055(12)
C65 0.0244(14) 0.0284(16) 0.0241(14) -0.0012(12) 0.0039(11) -0.0059(12)
C66 0.0184(12) 0.0260(15) 0.0175(13) -0.0014(11) 0.0038(10) -0.0009(11)
C67 0.0224(14) 0.0277(16) 0.0328(16) 0.0064(13) 0.0043(12) -0.0001(12)
C68 0.045(2) 0.0279(17) 0.043(2) 0.0020(14) 0.0126(15) 0.0038(15)
C69 0.057(2) 0.044(2) 0.0341(19) 0.0168(16) 0.0178(16) 0.0128(18)
C70 0.0214(13) 0.0322(16) 0.0236(14) 0.0041(12) 0.0038(11) -0.0015(12)
C71 0.0413(19) 0.066(3) 0.0223(16) 0.0117(16) 0.0037(14) 0.0096(18)
C72 0.043(2) 0.0316(19) 0.048(2) 0.0101(16) 0.0040(16) 0.0048(15)
C73 0.0264(14) 0.0242(15) 0.0304(16) -0.0044(12) 0.0100(12) 0.0010(12)
C74 0.0340(17) 0.0283(17) 0.0423(19) -0.0011(14) 0.0153(14) 0.0020(13)
C75 0.044(2) 0.0295(18) 0.062(3) -0.0029(17) 0.0301(18) -0.0043(15)
C76 0.0260(17) 0.042(2) 0.072(3) -0.0152(19) 0.0227(17) -0.0075(15)
C77 0.0234(15) 0.039(2) 0.057(2) -0.0148(17) 0.0070(14) -0.0008(14)
C78 0.0231(14) 0.0290(16) 0.0375(18) -0.0100(13) 0.0064(12) 0.0023(12)
C79 0.0260(15) 0.0345(17) 0.0260(15) -0.0040(13) -0.0018(11) 0.0051(13)
C80 0.0259(14) 0.0284(16) 0.0178(13) -0.0017(11) -0.0003(10) 0.0046(12)
C81 0.0352(16) 0.0354(18) 0.0197(14) 0.0006(12) -0.0004(12) 0.0061(14)
C82 0.066(3) 0.057(2) 0.0204(16) -0.0023(16) 0.0011(16) 0.005(2)
C83 0.046(2) 0.044(2) 0.041(2) 0.0107(16) 0.0057(16) 0.0121(17)
C84 0.046(2) 0.051(2) 0.0248(16) 0.0151(15) 0.0066(14) 0.0040(17)
C85 0.0222(13) 0.0294(16) 0.0161(13) 0.0027(11) 0.0020(10) -0.0019(11)
C86 0.0259(14) 0.0322(16) 0.0187(13) 0.0003(11) 0.0045(11) 0.0020(12)
C87 0.0265(15) 0.0433(19) 0.0271(16) 0.0010(14) 0.0094(12) 0.0021(13)
C88 0.0265(15) 0.0416(19) 0.0365(18) 0.0014(15) 0.0089(13) -0.0064(14)
C89 0.0328(16) 0.0310(17) 0.0319(17) -0.0017(13) 0.0080(13) -0.0057(13)
C90 0.0254(14) 0.0279(15) 0.0183(13) 0.0031(11) 0.0045(10) -0.0011(12)
C91 0.0247(14) 0.0385(18) 0.0279(16) -0.0078(13) 0.0048(12) 0.0025(13)
C92 0.0378(18) 0.0355(19) 0.0370(19) -0.0039(14) 0.0069(14) 0.0035(14)
C93 0.061(2) 0.058(2) 0.0286(18) -0.0097(17) 0.0058(16) 0.022(2)
C94 0.0284(15) 0.0304(17) 0.0272(15) -0.0052(12) 0.0039(12) 0.0001(13)
C95 0.0405(19) 0.051(2) 0.0326(18) -0.0055(16) 0.0128(14) 0.0033(16)
C96 0.055(2) 0.034(2) 0.050(2) -0.0021(17) 0.0127(18) 0.0109(17)

loop_
_atom_type_symbol
_atom_type_description
_atom_type_scat_dispersion_real
_atom_type_scat_dispersion_imag
_atom_type_scat_source
C C 0.0033 0.0016 'International Tables Vol C Tables 4.2.6.8 and 6.1.1.4'
H H 0.0000 0.0000 'International Tables Vol C Tables 4.2.6.8 and 6.1.1.4'
B B 0.0013 0.0007 'International Tables Vol C Tables 4.2.6.8 and 6.1.1.4'
N N 0.0061 0.0033 'International Tables Vol C Tables 4.2.6.8 and 6.1.1.4'
Br Br -0.2901 2.4595 'International Tables Vol C Tables 4.2.6.8 and 6.1.1.4'

loop_
_geom_angle_atom_site_label_1
_geom_angle_atom_site_label_2
_geom_angle_atom_site_label_3
_geom_angle
N1 B1 C1 121.4(3)
N1 B1 Br1 119.5(2)
C1 B1 Br1 119.1(2)
N2 B2 C25 121.0(3)
N2 B2 Br2 120.1(2)
C25 B2 Br2 118.9(2)
N3 B3 C49 120.9(3)
N3 B3 Br3 120.0(2)
C49 B3 Br3 119.0(2)
N4 B4 C73 121.1(3)
N4 B4 Br4 119.9(2)
C73 B4 Br4 119.0(2)
C8 N1 B1 119.7(2)
C8 N1 C13 123.2(2)
B1 N1 C13 117.1(2)
C32 N2 B2 120.4(2)
C32 N2 C37 121.8(2)
B2 N2 C37 117.8(2)
C56 N3 B3 120.5(2)
C56 N3 C61 122.1(2)
B3 N3 C61 117.4(2)
C80 N4 B4 120.0(2)
C80 N4 C85 122.3(2)
B4 N4 C85 117.7(2)
C6 C1 C2 118.6(3)
C6 C1 B1 115.3(2)
C2 C1 B1 126.1(3)
C3 C2 C1 120.9(3)
C3 C2 H2 119.6
C1 C2 H2 119.6
C2 C3 C4 119.9(3)
C2 C3 H3 120.0
C4 C3 H3 120.0
C5 C4 C3 121.1(3)
C5 C4 H4 119.4
C3 C4 H4 119.4
C4 C5 C6 119.7(3)
C4 C5 H5 120.1
C6 C5 H5 120.1
C1 C6 C5 119.8(3)
C1 C6 C7 119.8(3)
C5 C6 C7 120.4(3)
C8 C7 C6 125.5(3)
C8 C7 H7 117.2
C6 C7 H7 117.2
C7 C8 N1 118.1(2)
C7 C8 C9 116.9(3)
N1 C8 C9 125.0(2)
C11 C9 C12 107.6(3)
C11 C9 C10 109.1(3)
C12 C9 C10 105.8(3)
C11 C9 C8 106.9(3)
C12 C9 C8 119.9(3)
C10 C9 C8 107.3(2)
C9 C10 H10A 109.5
C9 C10 H10B 109.5
H10A C10 H10B 109.5
C9 C10 H10C 109.5
H10A C10 H10C 109.5
H10B C10 H10C 109.5
C9 C11 H11A 109.5
C9 C11 H11B 109.5
H11A C11 H11B 109.5
C9 C11 H11C 109.5
H11A C11 H11C 109.5
H11B C11 H11C 109.5
C9 C12 H12A 109.5
C9 C12 H12B 109.5
H12A C12 H12B 109.5
C9 C12 H12C 109.5
H12A C12 H12C 109.5
H12B C12 H12C 109.5
C14 C13 C18 121.9(2)
C14 C13 N1 119.3(2)
C18 C13 N1 118.6(2)
C15 C14 C13 117.6(3)
C15 C14 C19 119.4(3)
C13 C14 C19 123.0(3)
C16 C15 C14 121.6(3)
C16 C15 H15 119.2
C14 C15 H15 119.2
C15 C16 C17 119.7(3)
C15 C16 H16 120.2
C17 C16 H16 120.2
C18 C17 C16 121.1(3)
C18 C17 H17 119.5
C16 C17 H17 119.5
C17 C18 C13 118.2(3)
C17 C18 C22 120.1(3)
C13 C18 C22 121.7(2)
C20 C19 C14 112.5(3)
C20 C19 C21 108.7(3)
C14 C19 C21 112.0(3)
C20 C19 H19 107.8
C14 C19 H19 107.8
C21 C19 H19 107.8
C19 C20 H20A 109.5
C19 C20 H20B 109.5
H20A C20 H20B 109.5
C19 C20 H20C 109.5
H20A C20 H20C 109.5
H20B C20 H20C 109.5
C19 C21 H21A 109.5
C19 C21 H21B 109.5
H21A C21 H21B 109.5
C19 C21 H21C 109.5
H21A C21 H21C 109.5
H21B C21 H21C 109.5
C23 C22 C24 109.6(3)
C23 C22 C18 111.1(3)
C24 C22 C18 113.0(2)
C23 C22 H22 107.7
C24 C22 H22 107.7
C18 C22 H22 107.7
C22 C23 H23A 109.5
C22 C23 H23B 109.5
H23A C23 H23B 109.5
C22 C23 H23C 109.5
H23A C23 H23C 109.5
H23B C23 H23C 109.5
C22 C24 H24A 109.5
C22 C24 H24B 109.5
H24A C24 H24B 109.5
C22 C24 H24C 109.5
H24A C24 H24C 109.5
H24B C24 H24C 109.5
C30 C25 C26 118.1(3)
C30 C25 B2 115.5(3)
C26 C25 B2 126.4(3)
C27 C26 C25 121.2(3)
C27 C26 H26 119.4
C25 C26 H26 119.4
C26 C27 C28 120.1(3)
C26 C27 H27 120.0
C28 C27 H27 120.0
C29 C28 C27 120.2(3)
C29 C28 H28 119.9
C27 C28 H28 119.9
C28 C29 C30 120.4(3)
C28 C29 H29 119.8
C30 C29 H29 119.8
C25 C30 C29 119.8(3)
C25 C30 C31 119.6(3)
C29 C30 C31 120.6(3)
C32 C31 C30 125.9(3)
C32 C31 H31 117.0
C30 C31 H31 117.0
C31 C32 N2 117.4(3)
C31 C32 C33 116.9(3)
N2 C32 C33 125.7(3)
C36 C33 C35 106.2(3)
C36 C33 C34 106.8(3)
C35 C33 C34 109.6(4)
C36 C33 C32 120.0(3)
C35 C33 C32 107.2(3)
C34 C33 C32 106.9(3)
C33 C34 H34A 109.5
C33 C34 H34B 109.5
H34A C34 H34B 109.5
C33 C34 H34C 109.5
H34A C34 H34C 109.5
H34B C34 H34C 109.5
C33 C35 H35A 109.5
C33 C35 H35B 109.5
H35A C35 H35B 109.5
C33 C35 H35C 109.5
H35A C35 H35C 109.5
H35B C35 H35C 109.5
C33 C36 H36A 109.5
C33 C36 H36B 109.5
H36A C36 H36B 109.5
C33 C36 H36C 109.5
H36A C36 H36C 109.5
H36B C36 H36C 109.5
C38 C37 C42 121.5(3)
C38 C37 N2 119.4(2)
C42 C37 N2 119.0(2)
C39 C38 C37 118.2(2)
C39 C38 C43 119.4(3)
C37 C38 C43 122.3(3)
C40 C39 C38 121.0(3)
C40 C39 H39 119.5
C38 C39 H39 119.5
C39 C40 C41 120.0(3)
C39 C40 H40 120.0
C41 C40 H40 120.0
C40 C41 C42 121.4(3)
C40 C41 H41 119.3
C42 C41 H41 119.3
C41 C42 C37 117.7(2)
C41 C42 C46 119.8(2)
C37 C42 C46 122.5(3)
C38 C43 C45 111.1(3)
C38 C43 C44 111.5(3)
C45 C43 C44 109.4(3)
C38 C43 H43 108.2
C45 C43 H43 108.2
C44 C43 H43 108.2
C43 C44 H44A 109.5
C43 C44 H44B 109.5
H44A C44 H44B 109.5
C43 C44 H44C 109.5
H44A C44 H44C 109.5
H44B C44 H44C 109.5
C43 C45 H45A 109.5
C43 C45 H45B 109.5
H45A C45 H45B 109.5
C43 C45 H45C 109.5
H45A C45 H45C 109.5
H45B C45 H45C 109.5
C42 C46 C47 110.0(3)
C42 C46 C48 112.5(2)
C47 C46 C48 109.8(3)
C42 C46 H46 108.2
C47 C46 H46 108.2
C48 C46 H46 108.2
C46 C47 H47A 109.5
C46 C47 H47B 109.5
H47A C47 H47B 109.5
C46 C47 H47C 109.5
H47A C47 H47C 109.5
H47B C47 H47C 109.5
C46 C48 H48A 109.5
C46 C48 H48B 109.5
H48A C48 H48B 109.5
C46 C48 H48C 109.5
H48A C48 H48C 109.5
H48B C48 H48C 109.5
C50 C49 C54 119.3(3)
C50 C49 B3 125.2(3)
C54 C49 B3 115.5(2)
C51 C50 C49 120.7(3)
C51 C50 H50 119.6
C49 C50 H50 119.6
C50 C51 C52 119.7(3)
C50 C51 H51 120.2
C52 C51 H51 120.2
C53 C52 C51 120.8(3)
C53 C52 H52 119.6
C51 C52 H52 119.6
C52 C53 C54 120.3(3)
C52 C53 H53 119.9
C54 C53 H53 119.9
C49 C54 C53 119.3(3)
C49 C54 C55 119.5(2)
C53 C54 C55 121.2(3)
C56 C55 C54 126.0(3)
C56 C55 H55 117.0
C54 C55 H55 117.0
C55 C56 N3 117.6(2)
C55 C56 C57 116.5(2)
N3 C56 C57 126.0(2)
C60 C57 C58 106.3(2)
C60 C57 C59 105.8(2)
C58 C57 C59 109.5(3)
C60 C57 C56 120.0(2)
C58 C57 C56 107.6(2)
C59 C57 C56 107.4(2)
C57 C58 H58A 109.5
C57 C58 H58B 109.5
H58A C58 H58B 109.5
C57 C58 H58C 109.5
H58A C58 H58C 109.5
H58B C58 H58C 109.5
C57 C59 H59A 109.5
C57 C59 H59B 109.5
H59A C59 H59B 109.5
C57 C59 H59C 109.5
H59A C59 H59C 109.5
H59B C59 H59C 109.5
C57 C60 H60A 109.5
C57 C60 H60B 109.5
H60A C60 H60B 109.5
C57 C60 H60C 109.5
H60A C60 H60C 109.5
H60B C60 H60C 109.5
C62 C61 C66 122.6(2)
C62 C61 N3 118.9(2)
C66 C61 N3 118.4(2)
C63 C62 C61 117.4(3)
C63 C62 C67 119.3(2)
C61 C62 C67 123.2(2)
C64 C63 C62 121.4(3)
C64 C63 H63 119.3
C62 C63 H63 119.3
C63 C64 C65 120.1(3)
C63 C64 H64 120.0
C65 C64 H64 120.0
C64 C65 C66 121.1(3)
C64 C65 H65 119.5
C66 C65 H65 119.5
C65 C66 C61 117.4(2)
C65 C66 C70 119.2(3)
C61 C66 C70 123.5(2)
C62 C67 C69 112.3(3)
C62 C67 C68 111.2(3)
C69 C67 C68 109.4(3)
C62 C67 H67 108.0
C69 C67 H67 108.0
C68 C67 H67 108.0
C67 C68 H68A 109.5
C67 C68 H68B 109.5
H68A C68 H68B 109.5
C67 C68 H68C 109.5
H68A C68 H68C 109.5
H68B C68 H68C 109.5
C67 C69 H69A 109.5
C67 C69 H69B 109.5
H69A C69 H69B 109.5
C67 C69 H69C 109.5
H69A C69 H69C 109.5
H69B C69 H69C 109.5
C66 C70 C71 110.7(3)
C66 C70 C72 112.6(2)
C71 C70 C72 109.5(3)
C66 C70 H70 108.0
C71 C70 H70 108.0
C72 C70 H70 108.0
C70 C71 H71A 109.5
C70 C71 H71B 109.5
H71A C71 H71B 109.5
C70 C71 H71C 109.5
H71A C71 H71C 109.5
H71B C71 H71C 109.5
C70 C72 H72A 109.5
C70 C72 H72B 109.5
H72A C72 H72B 109.5
C70 C72 H72C 109.5
H72A C72 H72C 109.5
H72B C72 H72C 109.5
C74 C73 C78 118.7(3)
C74 C73 B4 126.0(3)
C78 C73 B4 115.3(3)
C75 C74 C73 121.0(3)
C75 C74 H74 119.5
C73 C74 H74 119.5
C74 C75 C76 120.1(4)
C74 C75 H75 120.0
C76 C75 H75 120.0
C77 C76 C75 120.4(3)
C77 C76 H76 119.8
C75 C76 H76 119.8
C76 C77 C78 120.6(3)
C76 C77 H77 119.7
C78 C77 H77 119.7
C73 C78 C77 119.2(3)
C73 C78 C79 119.6(3)
C77 C78 C79 121.2(3)
C80 C79 C78 126.2(3)
C80 C79 H79 116.9
C78 C79 H79 116.9
C79 C80 N4 117.8(3)
C79 C80 C81 116.7(2)
N4 C80 C81 125.5(3)
C84 C81 C83 105.9(3)
C84 C81 C82 106.0(3)
C83 C81 C82 108.9(3)
C84 C81 C80 120.4(2)
C83 C81 C80 107.9(3)
C82 C81 C80 107.3(3)
C81 C82 H82A 109.5
C81 C82 H82B 109.5
H82A C82 H82B 109.5
C81 C82 H82C 109.5
H82A C82 H82C 109.5
H82B C82 H82C 109.5
C81 C83 H83A 109.5
C81 C83 H83B 109.5
H83A C83 H83B 109.5
C81 C83 H83C 109.5
H83A C83 H83C 109.5
H83B C83 H83C 109.5
C81 C84 H84A 109.5
C81 C84 H84B 109.5
H84A C84 H84B 109.5
C81 C84 H84C 109.5
H84A C84 H84C 109.5
H84B C84 H84C 109.5
C90 C85 C86 121.9(3)
C90 C85 N4 119.2(3)
C86 C85 N4 118.8(3)
C87 C86 C85 117.7(3)
C87 C86 C91 119.1(3)
C85 C86 C91 123.2(3)
C88 C87 C86 121.2(3)
C88 C87 H87 119.4
C86 C87 H87 119.4
C89 C88 C87 120.2(3)
C89 C88 H88 119.9
C87 C88 H88 119.9
C88 C89 C90 120.9(3)
C88 C89 H89 119.5
C90 C89 H89 119.5
C89 C90 C85 118.0(3)
C89 C90 C94 119.5(3)
C85 C90 C94 122.5(3)
C93 C91 C86 112.3(3)
C93 C91 C92 109.3(3)
C86 C91 C92 111.6(2)
C93 C91 H91 107.8
C86 C91 H91 107.8
C92 C91 H91 107.8
C91 C92 H92A 109.5
C91 C92 H92B 109.5
H92A C92 H92B 109.5
C91 C92 H92C 109.5
H92A C92 H92C 109.5
H92B C92 H92C 109.5
C91 C93 H93A 109.5
C91 C93 H93B 109.5
H93A C93 H93B 109.5
C91 C93 H93C 109.5
H93A C93 H93C 109.5
H93B C93 H93C 109.5
C90 C94 C95 110.3(2)
C90 C94 C96 113.3(3)
C95 C94 C96 108.7(3)
C90 C94 H94 108.1
C95 C94 H94 108.1
C96 C94 H94 108.1
C94 C95 H95A 109.5
C94 C95 H95B 109.5
H95A C95 H95B 109.5
C94 C95 H95C 109.5
H95A C95 H95C 109.5
H95B C95 H95C 109.5
C94 C96 H96A 109.5
C94 C96 H96B 109.5
H96A C96 H96B 109.5
C94 C96 H96C 109.5
H96A C96 H96C 109.5
H96B C96 H96C 109.5

loop_
_geom_bond_atom_site_label_1
_geom_bond_atom_site_label_2
_geom_bond_distance
B1 N1 1.430(4)
B1 C1 1.515(4)
B1 Br1 1.965(3)
B2 N2 1.422(4)
B2 C25 1.518(4)
B2 Br2 1.963(4)
B3 N3 1.422(4)
B3 C49 1.523(4)
B3 Br3 1.946(3)
B4 N4 1.426(4)
B4 C73 1.524(4)
B4 Br4 1.936(3)
N1 C8 1.422(4)
N1 C13 1.454(3)
N2 C32 1.422(4)
N2 C37 1.454(3)
N3 C56 1.417(3)
N3 C61 1.463(3)
N4 C80 1.425(3)
N4 C85 1.455(3)
C1 C6 1.408(4)
C1 C2 1.416(4)
C2 C3 1.374(4)
C2 H2 0.9500
C3 C4 1.398(5)
C3 H3 0.9500
C4 C5 1.368(5)
C4 H4 0.9500
C5 C6 1.420(4)
C5 H5 0.9500
C6 C7 1.432(4)
C7 C8 1.362(4)
C7 H7 0.9500
C8 C9 1.561(4)
C9 C11 1.524(5)
C9 C12 1.534(4)
C9 C10 1.550(5)
C10 H10A 0.9800
C10 H10B 0.9800
C10 H10C 0.9800
C11 H11A 0.9800
C11 H11B 0.9800
C11 H11C 0.9800
C12 H12A 0.9800
C12 H12B 0.9800
C12 H12C 0.9800
C13 C14 1.401(4)
C13 C18 1.404(4)
C14 C15 1.397(4)
C14 C19 1.521(4)
C15 C16 1.378(5)
C15 H15 0.9500
C16 C17 1.392(4)
C16 H16 0.9500
C17 C18 1.387(4)
C17 H17 0.9500
C18 C22 1.528(4)
C19 C20 1.518(5)
C19 C21 1.544(5)
C19 H19 1.0000
C20 H20A 0.9800
C20 H20B 0.9800
C20 H20C 0.9800
C21 H21A 0.9800
C21 H21B 0.9800
C21 H21C 0.9800
C22 C23 1.520(5)
C22 C24 1.523(4)
C22 H22 1.0000
C23 H23A 0.9800
C23 H23B 0.9800
C23 H23C 0.9800
C24 H24A 0.9800
C24 H24B 0.9800
C24 H24C 0.9800
C25 C30 1.403(4)
C25 C26 1.416(4)
C26 C27 1.370(5)
C26 H26 0.9500
C27 C28 1.397(5)
C27 H27 0.9500
C28 C29 1.370(5)
C28 H28 0.9500
C29 C30 1.411(4)
C29 H29 0.9500
C30 C31 1.429(4)
C31 C32 1.361(4)
C31 H31 0.9500
C32 C33 1.558(4)
C33 C36 1.533(5)
C33 C35 1.542(5)
C33 C34 1.548(5)
C34 H34A 0.9800
C34 H34B 0.9800
C34 H34C 0.9800
C35 H35A 0.9800
C35 H35B 0.9800
C35 H35C 0.9800
C36 H36A 0.9800
C36 H36B 0.9800
C36 H36C 0.9800
C37 C38 1.409(4)
C37 C42 1.412(3)
C38 C39 1.389(4)
C38 C43 1.530(4)
C39 C40 1.386(4)
C39 H39 0.9500
C40 C41 1.386(4)
C40 H40 0.9500
C41 C42 1.391(4)
C41 H41 0.9500
C42 C46 1.528(4)
C43 C45 1.531(5)
C43 C44 1.546(5)
C43 H43 1.0000
C44 H44A 0.9800
C44 H44B 0.9800
C44 H44C 0.9800
C45 H45A 0.9800
C45 H45B 0.9800
C45 H45C 0.9800
C46 C47 1.530(5)
C46 C48 1.533(4)
C46 H46 1.0000
C47 H47A 0.9800
C47 H47B 0.9800
C47 H47C 0.9800
C48 H48A 0.9800
C48 H48B 0.9800
C48 H48C 0.9800
C49 C50 1.403(4)
C49 C54 1.408(4)
C50 C51 1.380(4)
C50 H50 0.9500
C51 C52 1.406(5)
C51 H51 0.9500
C52 C53 1.364(4)
C52 H52 0.9500
C53 C54 1.416(4)
C53 H53 0.9500
C54 C55 1.428(4)
C55 C56 1.363(4)
C55 H55 0.9500
C56 C57 1.557(4)
C57 C60 1.537(4)
C57 C58 1.543(4)
C57 C59 1.553(4)
C58 H58A 0.9800
C58 H58B 0.9800
C58 H58C 0.9800
C59 H59A 0.9800
C59 H59B 0.9800
C59 H59C 0.9800
C60 H60A 0.9800
C60 H60B 0.9800
C60 H60C 0.9800
C61 C62 1.401(4)
C61 C66 1.403(4)
C62 C63 1.393(4)
C62 C67 1.521(4)
C63 C64 1.381(4)
C63 H63 0.9500
C64 C65 1.386(4)
C64 H64 0.9500
C65 C66 1.397(4)
C65 H65 0.9500
C66 C70 1.522(4)
C67 C69 1.525(5)
C67 C68 1.540(4)
C67 H67 1.0000
C68 H68A 0.9800
C68 H68B 0.9800
C68 H68C 0.9800
C69 H69A 0.9800
C69 H69B 0.9800
C69 H69C 0.9800
C70 C71 1.528(4)
C70 C72 1.534(5)
C70 H70 1.0000
C71 H71A 0.9800
C71 H71B 0.9800
C71 H71C 0.9800
C72 H72A 0.9800
C72 H72B 0.9800
C72 H72C 0.9800
C73 C74 1.406(4)
C73 C78 1.409(4)
C74 C75 1.370(5)
C74 H74 0.9500
C75 C76 1.406(6)
C75 H75 0.9500
C76 C77 1.353(6)
C76 H76 0.9500
C77 C78 1.421(4)
C77 H77 0.9500
C78 C79 1.428(5)
C79 C80 1.355(4)
C79 H79 0.9500
C80 C81 1.557(4)
C81 C84 1.527(5)
C81 C83 1.548(5)
C81 C82 1.551(4)
C82 H82A 0.9800
C82 H82B 0.9800
C82 H82C 0.9800
C83 H83A 0.9800
C83 H83B 0.9800
C83 H83C 0.9800
C84 H84A 0.9800
C84 H84B 0.9800
C84 H84C 0.9800
C85 C90 1.400(4)
C85 C86 1.407(4)
C86 C87 1.390(4)
C86 C91 1.522(4)
C87 C88 1.386(5)
C87 H87 0.9500
C88 C89 1.381(5)
C88 H88 0.9500
C89 C90 1.397(4)
C89 H89 0.9500
C90 C94 1.522(4)
C91 C93 1.520(5)
C91 C92 1.532(4)
C91 H91 1.0000
C92 H92A 0.9800
C92 H92B 0.9800
C92 H92C 0.9800
C93 H93A 0.9800
C93 H93B 0.9800
C93 H93C 0.9800
C94 C95 1.531(4)
C94 C96 1.538(5)
C94 H94 1.0000
C95 H95A 0.9800
C95 H95B 0.9800
C95 H95C 0.9800
C96 H96A 0.9800
C96 H96B 0.9800
C96 H96C 0.9800

loop_
_geom_torsion_atom_site_label_1
_geom_torsion_atom_site_label_2
_geom_torsion_atom_site_label_3
_geom_torsion_atom_site_label_4
_geom_torsion
C1 B1 N1 C8 2.4(4)
Br1 B1 N1 C8 -177.72(19)
C1 B1 N1 C13 -175.9(2)
Br1 B1 N1 C13 4.0(3)
C25 B2 N2 C32 -0.5(4)
Br2 B2 N2 C32 178.56(19)
C25 B2 N2 C37 -179.2(2)
Br2 B2 N2 C37 -0.1(3)
C49 B3 N3 C56 1.1(4)
Br3 B3 N3 C56 -178.5(2)
C49 B3 N3 C61 -178.2(2)
Br3 B3 N3 C61 2.2(3)
C73 B4 N4 C80 1.4(4)
Br4 B4 N4 C80 -177.5(2)
C73 B4 N4 C85 -177.1(3)
Br4 B4 N4 C85 4.0(4)
N1 B1 C1 C6 0.4(4)
Br1 B1 C1 C6 -179.5(2)
N1 B1 C1 C2 -179.2(3)
Br1 B1 C1 C2 0.9(4)
C6 C1 C2 C3 0.9(5)
B1 C1 C2 C3 -179.5(3)
C1 C2 C3 C4 0.7(5)
C2 C3 C4 C5 -1.2(5)
C3 C4 C5 C6 0.1(5)
C2 C1 C6 C5 -2.0(4)
B1 C1 C6 C5 178.4(3)
C2 C1 C6 C7 177.2(3)
B1 C1 C6 C7 -2.4(4)
C4 C5 C6 C1 1.5(4)
C4 C5 C6 C7 -177.7(3)
C1 C6 C7 C8 1.9(4)
C5 C6 C7 C8 -179.0(3)
C6 C7 C8 N1 1.0(4)
C6 C7 C8 C9 -178.0(3)
B1 N1 C8 C7 -3.1(4)
C13 N1 C8 C7 175.1(2)
B1 N1 C8 C9 175.9(3)
C13 N1 C8 C9 -6.0(4)
C7 C8 C9 C11 62.4(3)
N1 C8 C9 C11 -116.6(3)
C7 C8 C9 C12 -175.0(3)
N1 C8 C9 C12 6.0(4)
C7 C8 C9 C10 -54.6(4)
N1 C8 C9 C10 126.4(3)
C8 N1 C13 C14 98.4(3)
B1 N1 C13 C14 -83.4(3)
C8 N1 C13 C18 -87.3(3)
B1 N1 C13 C18 90.8(3)
C18 C13 C14 C15 0.1(4)
N1 C13 C14 C15 174.1(3)
C18 C13 C14 C19 180.0(3)
N1 C13 C14 C19 -6.0(4)
C13 C14 C15 C16 -1.8(5)
C19 C14 C15 C16 178.3(3)
C14 C15 C16 C17 2.3(5)
C15 C16 C17 C18 -1.0(5)
C16 C17 C18 C13 -0.7(4)
C16 C17 C18 C22 179.2(3)
C14 C13 C18 C17 1.1(4)
N1 C13 C18 C17 -172.9(2)
C14 C13 C18 C22 -178.8(3)
N1 C13 C18 C22 7.2(4)
C15 C14 C19 C20 -59.7(4)
C13 C14 C19 C20 120.4(3)
C15 C14 C19 C21 63.1(4)
C13 C14 C19 C21 -116.8(3)
C17 C18 C22 C23 77.5(4)
C13 C18 C22 C23 -102.5(3)
C17 C18 C22 C24 -46.1(4)
C13 C18 C22 C24 133.8(3)
N2 B2 C25 C30 4.3(4)
Br2 B2 C25 C30 -174.8(2)
N2 B2 C25 C26 -174.8(3)
Br2 B2 C25 C26 6.1(4)
C30 C25 C26 C27 2.1(4)
B2 C25 C26 C27 -178.8(3)
C25 C26 C27 C28 0.7(5)
C26 C27 C28 C29 -1.4(5)
C27 C28 C29 C30 -0.7(5)
C26 C25 C30 C29 -4.1(4)
B2 C25 C30 C29 176.6(3)
C26 C25 C30 C31 174.7(3)
B2 C25 C30 C31 -4.5(4)
C28 C29 C30 C25 3.5(4)
C28 C29 C30 C31 -175.3(3)
C25 C30 C31 C32 1.1(4)
C29 C30 C31 C32 179.9(3)
C30 C31 C32 N2 2.9(4)
C30 C31 C32 C33 -175.0(3)
B2 N2 C32 C31 -3.0(4)
C37 N2 C32 C31 175.6(2)
B2 N2 C32 C33 174.7(3)
C37 N2 C32 C33 -6.7(4)
C31 C32 C33 C36 -177.7(3)
N2 C32 C33 C36 4.5(5)
C31 C32 C33 C35 -56.7(4)
N2 C32 C33 C35 125.5(3)
C31 C32 C33 C34 60.7(4)
N2 C32 C33 C34 -117.0(3)
C32 N2 C37 C38 99.1(3)
B2 N2 C37 C38 -82.2(3)
C32 N2 C37 C42 -85.6(3)
B2 N2 C37 C42 93.0(3)
C42 C37 C38 C39 0.7(4)
N2 C37 C38 C39 175.8(3)
C42 C37 C38 C43 -179.8(3)
N2 C37 C38 C43 -4.7(4)
C37 C38 C39 C40 -1.4(4)
C43 C38 C39 C40 179.1(3)
C38 C39 C40 C41 1.1(5)
C39 C40 C41 C42 0.1(5)
C40 C41 C42 C37 -0.8(4)
C40 C41 C42 C46 -179.6(3)
C38 C37 C42 C41 0.5(4)
N2 C37 C42 C41 -174.7(2)
C38 C37 C42 C46 179.2(3)
N2 C37 C42 C46 4.1(4)
C39 C38 C43 C45 -61.5(4)
C37 C38 C43 C45 119.0(3)
C39 C38 C43 C44 60.9(4)
C37 C38 C43 C44 -118.6(3)
C41 C42 C46 C47 71.9(3)
C37 C42 C46 C47 -106.8(3)
C41 C42 C46 C48 -50.8(4)
C37 C42 C46 C48 130.5(3)
N3 B3 C49 C50 177.5(3)
Br3 B3 C49 C50 -3.0(4)
N3 B3 C49 C54 -0.1(4)
Br3 B3 C49 C54 179.5(2)
C54 C49 C50 C51 0.9(5)
B3 C49 C50 C51 -176.5(3)
C49 C50 C51 C52 -0.8(5)
C50 C51 C52 C53 -0.1(5)
C51 C52 C53 C54 1.0(5)
C50 C49 C54 C53 -0.1(4)
B3 C49 C54 C53 177.6(3)
C50 C49 C54 C55 -179.1(3)
B3 C49 C54 C55 -1.4(4)
C52 C53 C54 C49 -0.9(5)
C52 C53 C54 C55 178.1(3)
C49 C54 C55 C56 2.1(4)
C53 C54 C55 C56 -176.9(3)
C54 C55 C56 N3 -1.0(4)
C54 C55 C56 C57 178.7(3)
B3 N3 C56 C55 -0.6(4)
C61 N3 C56 C55 178.7(2)
B3 N3 C56 C57 179.7(3)
C61 N3 C56 C57 -1.0(4)
C55 C56 C57 C60 -178.8(3)
N3 C56 C57 C60 0.9(4)
C55 C56 C57 C58 59.7(3)
N3 C56 C57 C58 -120.6(3)
C55 C56 C57 C59 -58.0(3)
N3 C56 C57 C59 121.7(3)
C56 N3 C61 C62 93.7(3)
B3 N3 C61 C62 -87.0(3)
C56 N3 C61 C66 -89.6(3)
B3 N3 C61 C66 89.7(3)
C66 C61 C62 C63 3.0(4)
N3 C61 C62 C63 179.5(2)
C66 C61 C62 C67 -177.3(3)
N3 C61 C62 C67 -0.7(4)
C61 C62 C63 C64 -1.5(4)
C67 C62 C63 C64 178.8(3)
C62 C63 C64 C65 -0.3(5)
C63 C64 C65 C66 0.8(5)
C64 C65 C66 C61 0.6(4)
C64 C65 C66 C70 -178.9(3)
C62 C61 C66 C65 -2.5(4)
N3 C61 C66 C65 -179.1(2)
C62 C61 C66 C70 177.0(3)
N3 C61 C66 C70 0.4(4)
C63 C62 C67 C69 58.5(4)
C61 C62 C67 C69 -121.2(3)
C63 C62 C67 C68 -64.4(4)
C61 C62 C67 C68 115.9(3)
C65 C66 C70 C71 70.5(4)
C61 C66 C70 C71 -109.1(3)
C65 C66 C70 C72 -52.5(4)
C61 C66 C70 C72 128.0(3)
N4 B4 C73 C74 179.1(3)
Br4 B4 C73 C74 -1.9(4)
N4 B4 C73 C78 -1.2(4)
Br4 B4 C73 C78 177.8(2)
C78 C73 C74 C75 -0.1(5)
B4 C73 C74 C75 179.7(3)
C73 C74 C75 C76 -0.1(5)
C74 C75 C76 C77 0.5(5)
C75 C76 C77 C78 -0.7(5)
C74 C73 C78 C77 -0.1(4)
B4 C73 C78 C77 -179.9(3)
C74 C73 C78 C79 -179.7(3)
B4 C73 C78 C79 0.5(4)
C76 C77 C78 C73 0.6(5)
C76 C77 C78 C79 -179.9(3)
C73 C78 C79 C80 -0.2(5)
C77 C78 C79 C80 -179.8(3)
C78 C79 C80 N4 0.5(5)
C78 C79 C80 C81 -178.0(3)
B4 N4 C80 C79 -1.1(4)
C85 N4 C80 C79 177.4(3)
B4 N4 C80 C81 177.3(3)
C85 N4 C80 C81 -4.3(4)
C79 C80 C81 C84 -178.1(3)
N4 C80 C81 C84 3.6(5)
C79 C80 C81 C83 -56.5(4)
N4 C80 C81 C83 125.2(3)
C79 C80 C81 C82 60.7(4)
N4 C80 C81 C82 -117.6(3)
C80 N4 C85 C90 -86.6(3)
B4 N4 C85 C90 91.8(3)
C80 N4 C85 C86 96.3(3)
B4 N4 C85 C86 -85.2(3)
C90 C85 C86 C87 2.9(4)
N4 C85 C86 C87 179.9(2)
C90 C85 C86 C91 -176.7(3)
N4 C85 C86 C91 0.3(4)
C85 C86 C87 C88 -1.0(4)
C91 C86 C87 C88 178.6(3)
C86 C87 C88 C89 -0.5(5)
C87 C88 C89 C90 0.1(5)
C88 C89 C90 C85 1.7(4)
C88 C89 C90 C94 -177.6(3)
C86 C85 C90 C89 -3.2(4)
N4 C85 C90 C89 179.8(3)
C86 C85 C90 C94 176.0(3)
N4 C85 C90 C94 -0.9(4)
C87 C86 C91 C93 62.0(4)
C85 C86 C91 C93 -118.4(3)
C87 C86 C91 C92 -61.1(4)
C85 C86 C91 C92 118.5(3)
C89 C90 C94 C95 71.5(4)
C85 C90 C94 C95 -107.7(3)
C89 C90 C94 C96 -50.6(4)
C85 C90 C94 C96 130.2(3)
